data_7129201
loop_
_publ_author_name
'Taylor, Chloe M.'
'Ellingsen, Theo A.'
'Breadmore, Michael C.'
'Kilah, Nathan L.'

_publ_section_title
;
 Porphyrin-based colorimetric sensing of perfluorooctanoic acid as proof
 of concept for perfluoroalkyl substance detection.
;
_journal_name_full 'Chemical communications (Cambridge, England)'
_journal_paper_doi 10.1039/d1cc04903h
_journal_year 2021
_chemical_formula_moiety 'C76 H30 F60 N8 O4, 0.5(C6 H14)'
_chemical_formula_sum 'C79 H37 F60 N8 O4'
_chemical_formula_weight 2302.16
_space_group_crystal_system triclinic
_space_group_IT_number 2
_space_group_name_Hall '-P 1'
_space_group_name_H-M_alt 'P -1'
_atom_sites_solution_hydrogens mixed
_atom_sites_solution_primary dual
_audit_creation_date 2021-04-28
_audit_creation_method
;
Olex2 1.2
(compiled May 18 2018 14:05:52 for OlexSys, GUI svn.r5506)
;
_audit_update_record
;
2021-04-29 deposited with the CCDC.	2021-09-28 downloaded from the CCDC.
;
_cell_angle_alpha 101.49(3)
_cell_angle_beta 106.91(3)
_cell_angle_gamma 96.71(3)
_cell_formula_units_Z 2
_cell_length_a 13.920(3)
_cell_length_b 14.710(3)
_cell_length_c 22.500(5)
_cell_measurement_reflns_used 71163
_cell_measurement_temperature 100
_cell_measurement_theta_max 29.250
_cell_measurement_theta_min 0.976
_cell_volume 4243.9(19)
_computing_cell_refinement 'XDS (Kabsch, 1993)'
_computing_data_collection 'BluIce (McPhillips, 2002)'
_computing_data_reduction 'XDS (Kabsch, 1993)'
_computing_molecular_graphics 'Olex2 (Dolomanov et al., 2009)'
_computing_publication_material 'Olex2 (Dolomanov et al., 2009)'
_computing_structure_refinement 'ShelXL (Sheldrick, 2015)'
_computing_structure_solution 'ShelXT (Sheldrick, 2015)'
_diffrn_ambient_temperature 100(2)
_diffrn_detector 'CMOS area detector'
_diffrn_detector_area_resol_mean 21
_diffrn_detector_type 'ADSC Quantum 210r'
_diffrn_measured_fraction_theta_full 0.996
_diffrn_measured_fraction_theta_max 0.835
_diffrn_measurement_device_type 'ADSC Quantum 210r'
_diffrn_measurement_method 'Phi Scan'
_diffrn_radiation_monochromator 'Silicon Double Crystal'
_diffrn_radiation_probe x-ray
_diffrn_radiation_type Synchrotron
_diffrn_radiation_wavelength 0.71073
_diffrn_reflns_av_R_equivalents 0.0616
_diffrn_reflns_av_unetI/netI 0.0494
_diffrn_reflns_Laue_measured_fraction_full 0.996
_diffrn_reflns_Laue_measured_fraction_max 0.835
_diffrn_reflns_limit_h_max 18
_diffrn_reflns_limit_h_min -18
_diffrn_reflns_limit_k_max 19
_diffrn_reflns_limit_k_min -20
_diffrn_reflns_limit_l_max 30
_diffrn_reflns_limit_l_min -30
_diffrn_reflns_number 71163
_diffrn_reflns_point_group_measured_fraction_full 0.996
_diffrn_reflns_point_group_measured_fraction_max 0.835
_diffrn_reflns_theta_full 25.242
_diffrn_reflns_theta_max 29.250
_diffrn_reflns_theta_min 0.976
_diffrn_source 'MX1 Beamline Australian Synchrotron'
_exptl_absorpt_coefficient_mu 0.203
_exptl_absorpt_correction_type none
_exptl_crystal_colour red
_exptl_crystal_colour_primary red
_exptl_crystal_density_diffrn 1.802
_exptl_crystal_description block
_exptl_crystal_F_000 2278
_exptl_crystal_size_max 0.05
_exptl_crystal_size_mid 0.05
_exptl_crystal_size_min 0.05
_refine_diff_density_max 0.482
_refine_diff_density_min -0.425
_refine_diff_density_rms 0.057
_refine_ls_extinction_method none
_refine_ls_goodness_of_fit_ref 1.036
_refine_ls_hydrogen_treatment mixed
_refine_ls_matrix_type full
_refine_ls_number_parameters 1767
_refine_ls_number_reflns 19307
_refine_ls_number_restraints 221
_refine_ls_restrained_S_all 1.033
_refine_ls_R_factor_all 0.0743
_refine_ls_R_factor_gt 0.0492
_refine_ls_shift/su_max 0.001
_refine_ls_shift/su_mean 0.000
_refine_ls_structure_factor_coef Fsqd
_refine_ls_weighting_details 'w=1/[\s^2^(Fo^2^)+(0.0744P)^2^+1.2061P] where P=(Fo^2^+2Fc^2^)/3'
_refine_ls_weighting_scheme calc
_refine_ls_wR_factor_gt 0.1293
_refine_ls_wR_factor_ref 0.1460
_reflns_Friedel_coverage 0.000
_reflns_number_gt 13675
_reflns_number_total 19307
_reflns_threshold_expression 'I > 2\s(I)'
_cod_data_source_file d1cc04903h2.cif
_cod_data_source_block 19cmt4391
_cod_original_cell_volume 4243.9(17)
_cod_database_code 7129201
_shelx_shelxl_version_number 2018/3
_shelx_space_group_comment
;
The symmetry employed for this shelxl refinement is uniquely defined
by the following loop, which should always be used as a source of
symmetry information in preference to the above space-group names.
They are only intended as comments.
;
_shelx_estimated_absorpt_t_max 0.990
_shelx_estimated_absorpt_t_min 0.990
_olex2_refinement_description
;
1. Fixed Uiso
 At 1.2 times of:
  All C(H) groups, All C(H,H) groups
 At 1.5 times of:
  All C(H,H,H) groups
2. Restrained distances
 C32-C33 \\sim C32-C33A
 with sigma of 0.02
 F46-C33 \\sim F46A-C33A
 with sigma of 0.02
 F47-C33 \\sim F47A-C33A
 with sigma of 0.02
 C33-C34 \\sim C33A-C34A
 with sigma of 0.02
 C32-F46 \\sim C32-F46A
 with sigma of 0.04
 C32-F47 \\sim C32-F47A
 with sigma of 0.04
 F46-F47 \\sim F46A-F47A
 with sigma of 0.04
 F46-C34 \\sim F46A-C34
 with sigma of 0.04
 F47-C34 \\sim F47A-C34
 with sigma of 0.04
 F49-C34 \\sim F49A-C34A
 with sigma of 0.02
 F48-C34 \\sim F48A-C34A
 with sigma of 0.02
 C33-C34 \\sim C33-C34A
 with sigma of 0.02
 C35-C34 \\sim C35-C34A
 with sigma of 0.02
 C34-C33A \\sim C34A-C33A
 with sigma of 0.02
 F49-F48 \\sim F49A-F48A
 with sigma of 0.04
 F49-C33 \\sim F49A-C33
 with sigma of 0.04
 F49-C35 \\sim F49A-C35
 with sigma of 0.04
 F49-C33A \\sim F49A-C33A
 with sigma of 0.04
 F48-C33 \\sim F48A-C33
 with sigma of 0.04
 F48-C35 \\sim F48A-C35
 with sigma of 0.04
 F48-C33A \\sim F48A-C33A
 with sigma of 0.04
 F50-C35 \\sim F50A-C35A
 with sigma of 0.02
 F51-C35 \\sim F51A-C35A
 with sigma of 0.02
 F51-F48A \\sim F51A-F48A
 with sigma of 0.02
 C35-C34 \\sim C35A-C34
 with sigma of 0.02
 C35-C36 \\sim C35A-C36
 with sigma of 0.02
 C35-C34A \\sim C35A-C34A
 with sigma of 0.02
 F50-F51 \\sim F50A-F51A
 with sigma of 0.04
 F50-C34 \\sim F50A-C34
 with sigma of 0.04
 F50-C36 \\sim F50A-C36
 with sigma of 0.04
 F50-C34A \\sim F50A-C34A
 with sigma of 0.04
 F51-C34 \\sim F51A-C34
 with sigma of 0.04
 F51-C36 \\sim F51A-C36
 with sigma of 0.04
 F51-C34A \\sim F51A-C34A
 with sigma of 0.04
 C35-F48A \\sim C35A-F48A
 with sigma of 0.04
 F54-C36 \\sim F52A-C36A
 with sigma of 0.02
 F52-C36 \\sim F53A-C36A
 with sigma of 0.02
 F53-C36 \\sim F54A-C36A
 with sigma of 0.02
 F53-F50A \\sim F54A-F50A
 with sigma of 0.02
 C35-C36 \\sim C35-C36A
 with sigma of 0.02
 C36-C35A \\sim C36A-C35A
 with sigma of 0.02
 F54-F52 \\sim F52A-F53A
 with sigma of 0.04
 F54-F53 \\sim F52A-F54A
 with sigma of 0.04
 F54-C35 \\sim F52A-C35
 with sigma of 0.04
 F54-C35A \\sim F52A-C35A
 with sigma of 0.04
 F52-F53 \\sim F53A-F54A
 with sigma of 0.04
 F52-C35 \\sim F53A-C35
 with sigma of 0.04
 F52-C35A \\sim F53A-C35A
 with sigma of 0.04
 F53-C35 \\sim F54A-C35
 with sigma of 0.04
 F53-C35A \\sim F54A-C35A
 with sigma of 0.04
 C36-F50A \\sim C36A-F50A
 with sigma of 0.04
 F57-C41 \\sim F57A-C41A
 with sigma of 0.02
 F58-C41 \\sim F58A-C41A
 with sigma of 0.02
 C40-C41 \\sim C40-C41A
 with sigma of 0.02
 C41-C42 \\sim C41A-C42
 with sigma of 0.02
 F57-F58 \\sim F57A-F58A
 with sigma of 0.04
 F57-C40 \\sim F57A-C40
 with sigma of 0.04
 F57-C42 \\sim F57A-C42
 with sigma of 0.04
 F58-C40 \\sim F58A-C40
 with sigma of 0.04
 F58-C42 \\sim F58A-C42
 with sigma of 0.04
 F60-C42 \\sim F60A-C42A
 with sigma of 0.02
 F59-C42 \\sim F59A-C42A
 with sigma of 0.02
 F61-C43 \\sim F61A-C43A
 with sigma of 0.02
 F62-C43 \\sim F62A-C43A
 with sigma of 0.02
 F64-C44 \\sim F64A-C44A
 with sigma of 0.02
 F63-C44 \\sim F63A-C44A
 with sigma of 0.02
 F65-C45 \\sim F65A-C45A
 with sigma of 0.02
 F66-C45 \\sim F66A-C45A
 with sigma of 0.02
 F68-C46 \\sim F68A-C46A
 with sigma of 0.02
 F67-C46 \\sim F67A-C46A
 with sigma of 0.02
 F69-C46 \\sim F69A-C46A
 with sigma of 0.02
 C41-C42 \\sim C41-C42A
 with sigma of 0.02
 C42-C43 \\sim C42A-C43A
 with sigma of 0.02
 C42-C41A \\sim C42A-C41A
 with sigma of 0.02
 C43-C44 \\sim C43A-C44A
 with sigma of 0.02
 C44-C45 \\sim C44A-C45A
 with sigma of 0.02
 C45-C46 \\sim C45A-C46A
 with sigma of 0.02
 F60-F59 \\sim F60A-F59A
 with sigma of 0.04
 F60-C41 \\sim F60A-C41
 with sigma of 0.04
 F60-C43 \\sim F60A-C43A
 with sigma of 0.04
 F60-C41A \\sim F60A-C41A
 with sigma of 0.04
 F59-C41 \\sim F59A-C41
 with sigma of 0.04
 F59-C43 \\sim F59A-C43A
 with sigma of 0.04
 F59-C41A \\sim F59A-C41A
 with sigma of 0.04
 F61-F62 \\sim F61A-F62A
 with sigma of 0.04
 F61-C42 \\sim F61A-C42A
 with sigma of 0.04
 F61-C44 \\sim F61A-C44A
 with sigma of 0.04
 F62-C42 \\sim F62A-C42A
 with sigma of 0.04
 F62-C44 \\sim F62A-C44A
 with sigma of 0.04
 F64-F63 \\sim F64A-F63A
 with sigma of 0.04
 F64-C43 \\sim F64A-C43A
 with sigma of 0.04
 F64-C45 \\sim F64A-C45A
 with sigma of 0.04
 F63-C43 \\sim F63A-C43A
 with sigma of 0.04
 F63-C45 \\sim F63A-C45A
 with sigma of 0.04
 F65-F66 \\sim F65A-F66A
 with sigma of 0.04
 F65-C44 \\sim F65A-C44A
 with sigma of 0.04
 F65-C46 \\sim F65A-C46A
 with sigma of 0.04
 F66-C44 \\sim F66A-C44A
 with sigma of 0.04
 F66-C46 \\sim F66A-C46A
 with sigma of 0.04
 F68-F67 \\sim F68A-F67A
 with sigma of 0.04
 F68-F69 \\sim F68A-F69A
 with sigma of 0.04
 F68-C45 \\sim F68A-C45A
 with sigma of 0.04
 F67-F69 \\sim F67A-F69A
 with sigma of 0.04
 F67-C45 \\sim F67A-C45A
 with sigma of 0.04
 F69-C45 \\sim F69A-C45A
 with sigma of 0.04
 C41-C43 \\sim C41-C43A
 with sigma of 0.04
 C42-C44 \\sim C42A-C44A
 with sigma of 0.04
 C43-C45 \\sim C43A-C45A
 with sigma of 0.04
 C43-C41A \\sim C43A-C41A
 with sigma of 0.04
 C44-C46 \\sim C44A-C46A
 with sigma of 0.04
 C31-C30 \\sim C31-C30A
 with sigma of 0.02
 C314-C30 \\sim C314-C30A
 with sigma of 0.02
 F40-C30 \\sim F40A-C30A
 with sigma of 0.02
 F41-C30 \\sim F41A-C30A
 with sigma of 0.02
 C31-F40 \\sim C31-F40A
 with sigma of 0.04
 C31-F41 \\sim C31-F41A
 with sigma of 0.04
 C314-F40 \\sim C314-F40A
 with sigma of 0.04
 C314-F41 \\sim C314-F41A
 with sigma of 0.04
 F40-F41 \\sim F40A-F41A
 with sigma of 0.04
 C24-C25 \\sim C24-C25A
 with sigma of 0.02
 F36-C25 \\sim F36A-C25A
 with sigma of 0.02
 F35-C25 \\sim F35A-C25A
 with sigma of 0.02
 C25-C26 \\sim C25A-C26A
 with sigma of 0.02
 F39-C26 \\sim F39A-C26A
 with sigma of 0.02
 F37-C26 \\sim F37A-C26A
 with sigma of 0.02
 F38-C26 \\sim F38A-C26A
 with sigma of 0.02
 C24-F36 \\sim C24-F36A
 with sigma of 0.04
 C24-F35 \\sim C24-F35A
 with sigma of 0.04
 C24-C26 \\sim C24-C26A
 with sigma of 0.04
 F36-F35 \\sim F36A-F35A
 with sigma of 0.04
 F36-C26 \\sim F36A-C26A
 with sigma of 0.04
 F35-C26 \\sim F35A-C26A
 with sigma of 0.04
 C25-F39 \\sim C25A-F39A
 with sigma of 0.04
 C25-F37 \\sim C25A-F37A
 with sigma of 0.04
 C25-F38 \\sim C25A-F38A
 with sigma of 0.04
 F39-F37 \\sim F39A-F37A
 with sigma of 0.04
 F39-F38 \\sim F39A-F38A
 with sigma of 0.04
 F37-F38 \\sim F37A-F38A
 with sigma of 0.04
3. Others
 Sof(F57A)=Sof(F58A)=Sof(F59A)=Sof(F60A)=Sof(F61A)=Sof(F62A)=Sof(F63A)=
 Sof(F64A)=Sof(F65A)=Sof(F66A)=Sof(F67A)=Sof(F68A)=Sof(F69A)=Sof(C41A)=
 Sof(C42A)=Sof(C43A)=Sof(C44A)=Sof(C45A)=Sof(C46A)=1-FVAR(1)
 Sof(F57)=Sof(F58)=Sof(F59)=Sof(F60)=Sof(F61)=Sof(F62)=Sof(F63)=Sof(F64)=
 Sof(F65)=Sof(F66)=Sof(F67)=Sof(F68)=Sof(F69)=Sof(C41)=Sof(C42)=Sof(C43)=
 Sof(C44)=Sof(C45)=Sof(C46)=FVAR(1)
 Sof(F40A)=Sof(F41A)=Sof(C30A)=1-FVAR(2)
 Sof(F40)=Sof(F41)=Sof(C30)=FVAR(2)
 Sof(F46A)=Sof(F47A)=Sof(F48A)=Sof(F49A)=Sof(F50A)=Sof(F51A)=Sof(F52A)=
 Sof(F53A)=Sof(F54A)=Sof(C33A)=Sof(C34A)=Sof(C35A)=Sof(C36A)=1-FVAR(3)
 Sof(F46)=Sof(F47)=Sof(F48)=Sof(F49)=Sof(F50)=Sof(F51)=Sof(F52)=Sof(F53)=
 Sof(F54)=Sof(C33)=Sof(C34)=Sof(C35)=Sof(C36)=FVAR(3)
 Sof(F35A)=Sof(F36A)=Sof(F37A)=Sof(F38A)=Sof(F39A)=Sof(C25A)=Sof(C26A)=1-FVAR(4)
 Sof(F35)=Sof(F36)=Sof(F37)=Sof(F38)=Sof(F39)=Sof(C25)=Sof(C26)=FVAR(4)
4.a Secondary CH2 refined with riding coordinates:
 C502(H50D,H50E), C503(H50F,H50G)
4.b Aromatic/amide H refined with riding coordinates:
 C103(H103), C104(H104), C108(H108), C109(H109), C110(H110), C111(H111),
 C203(H203), C204(H204), C208(H208), C209(H209), C210(H210), C211(H211),
 C303(H303), C304(H304), C308(H308), C309(H309), C310(H310), C311(H311),
 C403(H403), C404(H404), C408(H408), C409(H409), C410(H410), C411(H411)
4.c Idealised Me refined as rotating group:
 C501(H50A,H50B,H50C)
;
_olex2_submission_special_instructions 'No special instructions were received'

loop_
_space_group_symop_operation_xyz
'x, y, z'
'-x, -y, -z'

loop_
_atom_site_label
_atom_site_type_symbol
_atom_site_fract_x
_atom_site_fract_y
_atom_site_fract_z
_atom_site_U_iso_or_equiv
_atom_site_adp_type
_atom_site_occupancy
_atom_site_site_symmetry_order
_atom_site_calc_flag
_atom_site_refinement_flags_posn
_atom_site_refinement_flags_adp
_atom_site_refinement_flags_occupancy
_atom_site_disorder_assembly
_atom_site_disorder_group
F10 F 1.17759(11) 0.70676(10) 0.85681(7) 0.0499(3) Uani 1 1 d . . . . .
F11 F 1.03368(10) 0.63275(10) 0.78461(7) 0.0470(3) Uani 1 1 d . . . . .
F12 F 1.26173(10) 0.72482(10) 0.76322(8) 0.0510(3) Uani 1 1 d . . . . .
F13 F 1.12808(11) 0.78795(9) 0.76376(7) 0.0493(3) Uani 1 1 d . . . . .
F14 F 1.00748(11) 0.65528(11) 0.66536(7) 0.0541(4) Uani 1 1 d . . . . .
F15 F 1.12452(14) 0.56787(10) 0.67024(8) 0.0586(4) Uani 1 1 d . . . . .
F16 F 1.23538(13) 0.68131(13) 0.63135(9) 0.0641(4) Uani 1 1 d . . . . .
F17 F 1.16085(13) 0.79911(10) 0.65449(7) 0.0546(4) Uani 1 1 d . . . . .
F18 F 0.98977(12) 0.72197(11) 0.56249(7) 0.0542(4) Uani 1 1 d . . . . .
F19 F 1.03716(16) 0.58450(11) 0.54712(8) 0.0669(5) Uani 1 1 d . . . . .
F20 F 1.18078(18) 0.64932(15) 0.50286(10) 0.0847(6) Uani 1 1 d . . . . .
F21 F 1.16334(12) 0.79451(12) 0.53347(8) 0.0589(4) Uani 1 1 d . . . . .
F22 F 0.9744(2) 0.61207(13) 0.42543(9) 0.0918(7) Uani 1 1 d . . . . .
F23 F 1.08225(18) 0.70727(14) 0.40436(9) 0.0780(5) Uani 1 1 d . . . . .
F24 F 0.97617(13) 0.76139(12) 0.44870(8) 0.0626(4) Uani 1 1 d . . . . .
F25 F 0.82248(11) 0.87715(11) 0.81820(7) 0.0508(3) Uani 1 1 d . . . . .
F26 F 0.92651(11) 0.79009(9) 0.79064(6) 0.0454(3) Uani 1 1 d . . . . .
F27 F 1.04487(11) 0.96397(11) 0.79006(7) 0.0519(3) Uani 1 1 d . . . . .
F28 F 0.91060(13) 1.02594(10) 0.79280(7) 0.0525(4) Uani 1 1 d . . . . .
F29 F 0.79864(11) 0.85755(10) 0.69191(7) 0.0506(3) Uani 1 1 d . . . . .
F30 F 0.94769(12) 0.84276(11) 0.68318(7) 0.0536(4) Uani 1 1 d . . . . .
F31 F 0.97273(14) 1.04307(12) 0.68746(8) 0.0703(5) Uani 1 1 d . . . . .
F32 F 0.80947(14) 1.02413(12) 0.67110(8) 0.0623(4) Uani 1 1 d . . . . .
F33 F 0.80275(13) 0.85493(10) 0.57301(7) 0.0576(4) Uani 1 1 d . . . . .
F34 F 0.95507(14) 0.92597(16) 0.58285(8) 0.0754(5) Uani 1 1 d . . . . .
F35 F 0.8569(5) 1.0937(3) 0.5759(3) 0.0572(12) Uani 0.658(18) 1 d D . P A 1
F35A F 0.8963(14) 1.0761(9) 0.5652(5) 0.078(4) Uani 0.342(18) 1 d D . P A 2
F36 F 0.7159(5) 0.9943(5) 0.5478(4) 0.0511(12) Uani 0.658(18) 1 d D . P A 1
F36A F 0.7362(15) 1.0130(16) 0.5463(10) 0.094(5) Uani 0.342(18) 1 d D . P A 2
F37 F 0.7914(6) 0.8845(5) 0.4571(3) 0.0684(15) Uani 0.658(18) 1 d D . P A 1
F37A F 0.756(2) 0.8727(11) 0.4523(8) 0.137(8) Uani 0.342(18) 1 d D . P A 2
F38 F 0.9045(3) 1.0094(5) 0.4776(2) 0.0755(18) Uani 0.658(18) 1 d D . P A 1
F38A F 0.9028(11) 0.947(2) 0.4646(6) 0.146(7) Uani 0.342(18) 1 d D . P A 2
F39 F 0.7480(4) 1.0160(5) 0.4444(3) 0.0555(13) Uani 0.658(18) 1 d D . P A 1
F39A F 0.7727(18) 1.0108(12) 0.4377(8) 0.119(6) Uani 0.342(18) 1 d D . P A 2
F40 F 0.4382(9) 0.6484(4) 0.74152(17) 0.0505(17) Uani 0.62(3) 1 d D . P B 1
F40A F 0.4920(18) 0.6407(4) 0.7457(3) 0.057(4) Uani 0.38(3) 1 d D . P B 2
F41 F 0.6055(9) 0.6780(7) 0.7681(3) 0.054(2) Uani 0.62(3) 1 d D . P B 1
F41A F 0.6505(12) 0.7181(14) 0.7833(5) 0.057(3) Uani 0.38(3) 1 d D . P B 2
F42 F 0.59602(11) 0.86860(10) 0.76200(7) 0.0486(3) Uani 1 1 d . . . . .
F43 F 0.43206(10) 0.82504(10) 0.73669(7) 0.0468(3) Uani 1 1 d . . . . .
F44 F 0.44348(12) 0.68065(10) 0.63681(7) 0.0517(4) Uani 1 1 d . . . . .
F45 F 0.60507(12) 0.74144(12) 0.66262(7) 0.0546(4) Uani 1 1 d . . . . .
F46 F 0.5379(2) 0.91683(14) 0.65117(10) 0.0481(5) Uani 0.752(3) 1 d D . P C 1
F46A F 0.5820(6) 0.8893(6) 0.6348(4) 0.0607(19) Uani 0.248(3) 1 d D . P C 2
F47 F 0.38316(19) 0.8365(2) 0.61303(13) 0.0511(6) Uani 0.752(3) 1 d D . P C 1
F47A F 0.4257(7) 0.8749(6) 0.6335(4) 0.055(2) Uani 0.248(3) 1 d D . P C 2
F48 F 0.4679(3) 0.7078(3) 0.5314(2) 0.0533(9) Uani 0.752(3) 1 d D . P C 1
F48A F 0.3598(5) 0.7384(4) 0.5301(3) 0.0566(17) Uani 0.248(3) 1 d D . P C 2
F49 F 0.59546(14) 0.82558(14) 0.56138(9) 0.0468(5) Uani 0.752(3) 1 d D . P C 1
F49A F 0.5096(9) 0.7102(11) 0.5355(8) 0.063(4) Uani 0.248(3) 1 d D . P C 2
F50 F 0.4492(3) 0.9389(4) 0.5275(3) 0.0472(10) Uani 0.752(3) 1 d D . P C 1
F50A F 0.5674(5) 0.8694(5) 0.5089(4) 0.068(2) Uani 0.248(3) 1 d D . P C 2
F51 F 0.33389(14) 0.81359(18) 0.48869(10) 0.0585(6) Uani 0.752(3) 1 d D . P C 1
F51A F 0.4426(18) 0.9299(16) 0.5284(12) 0.106(8) Uani 0.248(3) 1 d D . P C 2
F52 F 0.4333(7) 0.7392(5) 0.4104(4) 0.064(2) Uani 0.752(3) 1 d D . P C 1
F52A F 0.443(2) 0.7318(16) 0.4126(12) 0.058(6) Uani 0.248(3) 1 d D . P C 2
F53 F 0.55271(15) 0.86536(14) 0.44690(9) 0.0489(5) Uani 0.752(3) 1 d D . P C 1
F53A F 0.4274(15) 0.8694(13) 0.3982(11) 0.074(5) Uani 0.248(3) 1 d D . P C 2
F54 F 0.3973(5) 0.8750(5) 0.4016(4) 0.0665(13) Uani 0.752(3) 1 d D . P C 1
F54A F 0.3082(5) 0.7922(5) 0.4217(3) 0.0622(18) Uani 0.248(3) 1 d D . P C 2
F55 F 0.46156(10) 0.46114(10) 0.64864(7) 0.0466(3) Uani 1 1 d . . . . .
F56 F 0.31123(12) 0.47786(10) 0.65528(7) 0.0493(3) Uani 1 1 d . . . . .
F57 F 0.2144(2) 0.3516(2) 0.54714(19) 0.0475(7) Uani 0.778(2) 1 d D . P D 1
F57A F 0.2384(10) 0.3180(8) 0.5441(6) 0.059(3) Uani 0.222(2) 1 d D . P D 2
F58 F 0.3551(3) 0.3024(3) 0.5433(2) 0.0489(8) Uani 0.778(2) 1 d D . P D 1
F58A F 0.3938(11) 0.3274(10) 0.5470(7) 0.059(4) Uani 0.222(2) 1 d D . P D 2
F59 F 0.42999(14) 0.46073(18) 0.52293(10) 0.0537(5) Uani 0.778(2) 1 d D . P D 1
F59A F 0.3931(8) 0.5192(5) 0.5441(3) 0.062(3) Uani 0.222(2) 1 d D . P D 2
F60 F 0.3157(2) 0.53373(13) 0.54941(9) 0.0503(5) Uani 0.778(2) 1 d D . P D 1
F60A F 0.2340(7) 0.4878(6) 0.5269(4) 0.061(2) Uani 0.222(2) 1 d D . P D 2
F61 F 0.16813(13) 0.43409(14) 0.44927(9) 0.0485(5) Uani 0.778(2) 1 d D . P D 1
F61A F 0.231(2) 0.3276(15) 0.4260(15) 0.088(10) Uani 0.222(2) 1 d D . P D 2
F62 F 0.2583(6) 0.3304(3) 0.4273(4) 0.0528(9) Uani 0.778(2) 1 d D . P D 1
F62A F 0.3844(6) 0.3887(6) 0.4421(4) 0.062(2) Uani 0.222(2) 1 d D . P D 2
F63 F 0.37879(13) 0.44888(14) 0.39550(9) 0.0486(5) Uani 0.778(2) 1 d D . P D 1
F63A F 0.3230(16) 0.5616(13) 0.4338(8) 0.078(8) Uani 0.222(2) 1 d D . P D 2
F64 F 0.3214(4) 0.5691(2) 0.4355(2) 0.0456(13) Uani 0.778(2) 1 d D . P D 1
F64A F 0.1667(5) 0.4906(5) 0.4036(3) 0.0530(17) Uani 0.222(2) 1 d D . P D 2
F65 F 0.13709(14) 0.50942(14) 0.35015(9) 0.0483(5) Uani 0.778(2) 1 d D . P D 1
F65A F 0.2049(11) 0.3573(10) 0.3103(9) 0.056(4) Uani 0.222(2) 1 d D . P D 2
F66 F 0.1752(3) 0.3733(3) 0.3155(3) 0.0462(8) Uani 0.778(2) 1 d D . P D 1
F66A F 0.3565(5) 0.4393(5) 0.3355(3) 0.0583(19) Uani 0.222(2) 1 d D . P D 2
F67 F 0.31516(18) 0.45979(18) 0.27320(10) 0.0661(6) Uani 0.778(2) 1 d D . P D 1
F67A F 0.275(2) 0.5909(14) 0.3114(11) 0.102(9) Uani 0.222(2) 1 d D . P D 2
F68 F 0.2916(5) 0.5950(3) 0.3134(3) 0.0632(13) Uani 0.778(2) 1 d D . P D 1
F68A F 0.1270(7) 0.5197(8) 0.2867(4) 0.084(3) Uani 0.222(2) 1 d D . P D 2
F69 F 0.16702(18) 0.49559(19) 0.23999(12) 0.0581(6) Uani 0.778(2) 1 d D . P D 1
F69A F 0.2203(10) 0.4663(6) 0.2312(4) 0.076(3) Uani 0.222(2) 1 d D . P D 2
O115 O 1.27037(12) 0.55807(12) 0.80935(9) 0.0455(4) Uani 1 1 d . . . . .
O215 O 0.99949(16) 0.99337(13) 0.91509(9) 0.0592(5) Uani 1 1 d . . . . .
O315 O 0.60248(13) 0.82036(13) 0.87794(8) 0.0493(4) Uani 1 1 d . . . . .
O415 O 0.27744(13) 0.29555(12) 0.66634(8) 0.0450(4) Uani 1 1 d . . . . .
N101 N 0.81151(13) 0.38332(13) 0.84684(9) 0.0327(4) Uani 1 1 d . . . . .
H101 H 0.812(3) 0.435(3) 0.8753(17) 0.081(11) Uiso 1 1 d . . . . .
N113 N 1.10895(15) 0.48078(13) 0.79345(10) 0.0378(4) Uani 1 1 d . . . . .
H113 H 1.056(2) 0.489(2) 0.7881(14) 0.049(8) Uiso 1 1 d . . . . .
N201 N 0.97048(13) 0.54450(12) 0.92384(9) 0.0337(4) Uani 1 1 d . . . . .
N213 N 1.03773(15) 0.84670(14) 0.91240(9) 0.0369(4) Uani 1 1 d . . . . .
H213 H 1.018(2) 0.792(2) 0.8915(14) 0.052(8) Uiso 1 1 d . . . . .
N301 N 0.81906(14) 0.64941(13) 0.95286(9) 0.0345(4) Uani 1 1 d . . . . .
H301 H 0.817(3) 0.596(3) 0.934(2) 0.096(14) Uiso 1 1 d . . . . .
N313 N 0.47110(15) 0.70062(14) 0.86096(10) 0.0375(4) Uani 1 1 d . . . . .
H313 H 0.431(2) 0.663(2) 0.8381(14) 0.048(8) Uiso 1 1 d . . . . .
N401 N 0.66049(13) 0.48709(12) 0.88038(8) 0.0333(4) Uani 1 1 d . . . . .
N413 N 0.45103(15) 0.30995(14) 0.69443(9) 0.0374(4) Uani 1 1 d . . . . .
H413 H 0.501(2) 0.343(2) 0.6983(13) 0.044(7) Uiso 1 1 d . . . . .
C10 C 1.13620(17) 0.64824(17) 0.79717(12) 0.0417(5) Uani 1 1 d . . . . .
C11 C 1.16010(18) 0.70517(16) 0.75080(12) 0.0425(5) Uani 1 1 d . . . . .
C12 C 1.10805(19) 0.65735(17) 0.67900(12) 0.0441(5) Uani 1 1 d . . . . .
C13 C 1.1454(2) 0.70550(17) 0.63219(13) 0.0472(5) Uani 1 1 d . . . . .
C14 C 1.0694(2) 0.67777(17) 0.56306(13) 0.0487(6) Uani 1 1 d . . . . .
C15 C 1.1135(2) 0.7049(2) 0.51173(14) 0.0559(7) Uani 1 1 d . . . . .
C16 C 1.0337(3) 0.6955(2) 0.44637(15) 0.0627(8) Uani 1 1 d . . . . .
C20 C 0.91919(18) 0.87851(16) 0.81806(11) 0.0401(5) Uani 1 1 d . . . . .
C21 C 0.94284(18) 0.94484(16) 0.77689(11) 0.0404(5) Uani 1 1 d . . . . .
C22 C 0.89295(18) 0.90387(16) 0.70356(11) 0.0409(5) Uani 1 1 d . . . . .
C23 C 0.8857(2) 0.97925(17) 0.66387(12) 0.0460(5) Uani 1 1 d . . . . .
C24 C 0.8652(2) 0.93777(18) 0.59133(12) 0.0469(5) Uani 1 1 d D . . . .
C25 C 0.8133(6) 1.0025(5) 0.5498(3) 0.044(2) Uani 0.658(18) 1 d D . P A 1
C25A C 0.8266(14) 0.9957(10) 0.5435(7) 0.069(8) Uani 0.342(18) 1 d D . P A 2
C26 C 0.8140(5) 0.9762(8) 0.4803(4) 0.057(2) Uani 0.658(18) 1 d D . P A 1
C26A C 0.8154(12) 0.9559(15) 0.4730(7) 0.072(7) Uani 0.342(18) 1 d D . P A 2
C30 C 0.5231(9) 0.7159(5) 0.7712(3) 0.0358(17) Uani 0.62(3) 1 d D . P B 1
C30A C 0.5533(13) 0.7263(10) 0.7770(6) 0.044(4) Uani 0.38(3) 1 d D . P B 2
C31 C 0.51893(17) 0.79525(15) 0.73431(11) 0.0376(5) Uani 1 1 d D . . . .
C32 C 0.51303(18) 0.75981(16) 0.66334(11) 0.0401(5) Uani 1 1 d D . . . .
C33 C 0.4826(4) 0.8307(3) 0.62127(16) 0.0321(11) Uani 0.752(3) 1 d D . P C 1
C33A C 0.4948(12) 0.8247(12) 0.6174(8) 0.089(11) Uani 0.248(3) 1 d D . P C 2
C34 C 0.4960(3) 0.8006(4) 0.5544(3) 0.0402(11) Uani 0.752(3) 1 d D . P C 1
C34A C 0.4577(10) 0.7786(12) 0.5451(8) 0.050(4) Uani 0.248(3) 1 d D . P C 2
C35 C 0.4329(4) 0.8476(5) 0.5032(3) 0.0433(11) Uani 0.752(3) 1 d D . P C 1
C35A C 0.4678(10) 0.8465(15) 0.5051(12) 0.051(5) Uani 0.248(3) 1 d D . P C 2
C36 C 0.4560(3) 0.8316(3) 0.4389(2) 0.0488(10) Uani 0.752(3) 1 d D . P C 1
C36A C 0.4075(10) 0.8056(11) 0.4313(7) 0.058(4) Uani 0.248(3) 1 d D . P C 2
C40 C 0.36418(17) 0.41552(16) 0.63458(11) 0.0376(5) Uani 1 1 d D . . . .
C41 C 0.3159(4) 0.3778(4) 0.56076(15) 0.0319(15) Uani 0.778(2) 1 d D . P D 1
C41A C 0.3260(14) 0.3837(16) 0.5610(8) 0.069(11) Uani 0.222(2) 1 d D . P D 2
C42 C 0.3322(5) 0.4519(4) 0.52147(19) 0.0340(12) Uani 0.778(2) 1 d D . P D 1
C42A C 0.3129(13) 0.4456(14) 0.5208(9) 0.057(9) Uani 0.222(2) 1 d D . P D 2
C43 C 0.2628(3) 0.4208(3) 0.45035(18) 0.0357(9) Uani 0.778(2) 1 d D . P D 1
C43A C 0.2978(10) 0.4102(11) 0.4494(7) 0.051(5) Uani 0.222(2) 1 d D . P D 2
C44 C 0.2958(4) 0.4780(3) 0.40653(19) 0.0358(9) Uani 0.778(2) 1 d D . P D 1
C44A C 0.2600(10) 0.4755(13) 0.4048(7) 0.048(5) Uani 0.222(2) 1 d D . P D 2
C45 C 0.2128(3) 0.4651(2) 0.34112(16) 0.0389(7) Uani 0.778(2) 1 d D . P D 1
C45A C 0.2611(9) 0.4444(7) 0.3362(5) 0.044(3) Uani 0.222(2) 1 d D . P D 2
C46 C 0.2472(6) 0.5050(4) 0.2908(2) 0.0438(12) Uani 0.778(2) 1 d D . P D 1
C46A C 0.2204(15) 0.5042(14) 0.2898(8) 0.070(11) Uani 0.222(2) 1 d D . P D 2
C102 C 0.72479(16) 0.31971(14) 0.81018(10) 0.0323(4) Uani 1 1 d . . . . .
C103 C 0.75259(16) 0.24619(15) 0.76988(10) 0.0340(4) Uani 1 1 d . . . . .
H103 H 0.708325 0.193669 0.740287 0.041 Uiso 1 1 calc R . . . .
C104 C 0.85513(16) 0.26709(15) 0.78273(10) 0.0344(4) Uani 1 1 d . . . . .
H104 H 0.893713 0.232017 0.762954 0.041 Uiso 1 1 calc R . . . .
C105 C 0.89339(16) 0.35266(14) 0.83208(10) 0.0327(4) Uani 1 1 d . . . . .
C106 C 0.99595(16) 0.39665(14) 0.86205(10) 0.0338(4) Uani 1 1 d . . . . .
C107 C 1.07411(15) 0.34989(15) 0.84013(10) 0.0338(4) Uani 1 1 d . . . . .
C108 C 1.09143(17) 0.26236(15) 0.85055(11) 0.0380(5) Uani 1 1 d . . . . .
H108 H 1.055500 0.232899 0.872646 0.046 Uiso 1 1 calc R . . . .
C109 C 1.16179(18) 0.21826(16) 0.82838(12) 0.0425(5) Uani 1 1 d . . . . .
H109 H 1.173347 0.160041 0.836117 0.051 Uiso 1 1 calc R . . . .
C110 C 1.21461(17) 0.26116(17) 0.79476(12) 0.0430(5) Uani 1 1 d . . . . .
H110 H 1.261073 0.231250 0.779511 0.052 Uiso 1 1 calc R . . . .
C111 C 1.19868(18) 0.34831(17) 0.78370(12) 0.0424(5) Uani 1 1 d . . . . .
H111 H 1.234460 0.376984 0.761193 0.051 Uiso 1 1 calc R . . . .
C112 C 1.12947(16) 0.39252(15) 0.80621(11) 0.0361(4) Uani 1 1 d . . . . .
C114 C 1.17964(17) 0.55538(16) 0.79944(11) 0.0391(5) Uani 1 1 d . . . . .
C202 C 1.03115(16) 0.48353(15) 0.90809(11) 0.0354(4) Uani 1 1 d . . . . .
C203 C 1.13766(16) 0.52605(16) 0.94040(11) 0.0385(5) Uani 1 1 d . . . . .
H203 H 1.193675 0.497861 0.939081 0.046 Uiso 1 1 calc R . . . .
C204 C 1.14017(17) 0.61457(16) 0.97288(11) 0.0377(5) Uani 1 1 d . . . . .
H204 H 1.198269 0.659279 0.997689 0.045 Uiso 1 1 calc R . . . .
C205 C 1.03478(16) 0.62654(15) 0.96161(10) 0.0346(4) Uani 1 1 d . . . . .
C206 C 1.00380(16) 0.71083(15) 0.98295(10) 0.0333(4) Uani 1 1 d . . . . .
C207 C 1.08425(15) 0.79877(14) 1.01312(10) 0.0332(4) Uani 1 1 d . . . . .
C208 C 1.14311(16) 0.81945(15) 1.07736(10) 0.0362(4) Uani 1 1 d . . . . .
H208 H 1.134480 0.776932 1.101771 0.043 Uiso 1 1 calc R . . . .
C209 C 1.21462(17) 0.90259(16) 1.10569(11) 0.0391(5) Uani 1 1 d . . . . .
H209 H 1.251610 0.916385 1.149115 0.047 Uiso 1 1 calc R . . . .
C210 C 1.23098(17) 0.96499(16) 1.06945(11) 0.0397(5) Uani 1 1 d . . . . .
H210 H 1.279963 1.019965 1.088229 0.048 Uiso 1 1 calc R . . . .
C211 C 1.17419(17) 0.94524(16) 1.00522(11) 0.0386(5) Uani 1 1 d . . . . .
H211 H 1.185682 0.986393 0.980488 0.046 Uiso 1 1 calc R . . . .
C212 C 1.10006(16) 0.86393(15) 0.97776(10) 0.0350(4) Uani 1 1 d . . . . .
C214 C 0.99138(18) 0.91250(16) 0.88775(11) 0.0409(5) Uani 1 1 d . . . . .
C302 C 0.90307(16) 0.72039(15) 0.97786(10) 0.0340(4) Uani 1 1 d . . . . .
C303 C 0.87138(17) 0.80595(15) 1.00185(11) 0.0371(4) Uani 1 1 d . . . . .
H303 H 0.912562 0.865418 1.020020 0.045 Uiso 1 1 calc R . . . .
C304 C 0.77004(17) 0.78349(15) 0.99294(11) 0.0377(5) Uani 1 1 d . . . . .
H304 H 0.729358 0.824807 1.004800 0.045 Uiso 1 1 calc R . . . .
C305 C 0.73674(16) 0.68531(15) 0.96218(10) 0.0343(4) Uani 1 1 d . . . . .
C306 C 0.63632(16) 0.63518(15) 0.94331(10) 0.0335(4) Uani 1 1 d . . . . .
C307 C 0.56154(16) 0.68385(14) 0.96731(11) 0.0348(4) Uani 1 1 d . . . . .
C308 C 0.57144(19) 0.70049(16) 1.03226(11) 0.0423(5) Uani 1 1 d . . . . .
H308 H 0.625809 0.683182 1.060201 0.051 Uiso 1 1 calc R . . . .
C309 C 0.5013(2) 0.74249(17) 1.05574(12) 0.0468(6) Uani 1 1 d . . . . .
H309 H 0.509320 0.753599 1.099220 0.056 Uiso 1 1 calc R . . . .
C310 C 0.4195(2) 0.76790(17) 1.01478(13) 0.0471(6) Uani 1 1 d . . . . .
H310 H 0.371425 0.794208 1.030384 0.056 Uiso 1 1 calc R . . . .
C311 C 0.40960(17) 0.75400(16) 0.95041(12) 0.0424(5) Uani 1 1 d . . . . .
H311 H 0.355578 0.772182 0.922775 0.051 Uiso 1 1 calc R . . . .
C312 C 0.48052(16) 0.71285(15) 0.92730(11) 0.0352(4) Uani 1 1 d . . . . .
C314 C 0.53825(17) 0.75377(16) 0.84364(11) 0.0385(5) Uani 1 1 d D . . . .
C402 C 0.60185(16) 0.54209(15) 0.90502(10) 0.0338(4) Uani 1 1 d . . . . .
C403 C 0.49717(16) 0.49232(15) 0.88388(10) 0.0350(4) Uani 1 1 d . . . . .
H403 H 0.442752 0.514502 0.894235 0.042 Uiso 1 1 calc R . . . .
C404 C 0.49388(16) 0.40783(15) 0.84638(10) 0.0342(4) Uani 1 1 d . . . . .
H404 H 0.436417 0.360556 0.825605 0.041 Uiso 1 1 calc R . . . .
C405 C 0.59677(15) 0.40398(15) 0.84430(10) 0.0330(4) Uani 1 1 d . . . . .
C406 C 0.62480(15) 0.32629(14) 0.81070(10) 0.0322(4) Uani 1 1 d . . . . .
C407 C 0.54520(16) 0.23857(15) 0.77705(10) 0.0332(4) Uani 1 1 d . . . . .
C408 C 0.55480(17) 0.15869(15) 0.80153(11) 0.0364(4) Uani 1 1 d . . . . .
H408 H 0.610308 0.161537 0.837349 0.044 Uiso 1 1 calc R . . . .
C409 C 0.48411(19) 0.07564(16) 0.77398(12) 0.0423(5) Uani 1 1 d . . . . .
H409 H 0.491765 0.023499 0.791277 0.051 Uiso 1 1 calc R . . . .
C410 C 0.40205(19) 0.07080(16) 0.72057(12) 0.0451(5) Uani 1 1 d . . . . .
H410 H 0.354011 0.015163 0.701963 0.054 Uiso 1 1 calc R . . . .
C411 C 0.39058(18) 0.14797(16) 0.69443(12) 0.0422(5) Uani 1 1 d . . . . .
H411 H 0.335536 0.143950 0.658089 0.051 Uiso 1 1 calc R . . . .
C412 C 0.46214(16) 0.23214(15) 0.72290(10) 0.0350(4) Uani 1 1 d . . . . .
C414 C 0.36024(17) 0.33379(16) 0.66788(10) 0.0369(4) Uani 1 1 d . . . . .
C501 C 0.3161(2) 0.9960(3) 0.87439(15) 0.0675(8) Uani 1 1 d . . . . .
H50A H 0.307221 0.986229 0.829492 0.101 Uiso 1 1 calc GR . . . .
H50B H 0.303961 1.057630 0.890405 0.101 Uiso 1 1 calc GR . . . .
H50C H 0.268683 0.948998 0.880702 0.101 Uiso 1 1 calc GR . . . .
C502 C 0.4246(2) 0.98836(19) 0.91011(12) 0.0502(6) Uani 1 1 d . . . . .
H50D H 0.472099 1.034318 0.902052 0.060 Uiso 1 1 calc R . . . .
H50E H 0.436424 0.926080 0.893469 0.060 Uiso 1 1 calc R . . . .
C503 C 0.44630(18) 1.00464(17) 0.98213(12) 0.0436(5) Uani 1 1 d . . . . .
H50F H 0.435619 1.067350 0.998834 0.052 Uiso 1 1 calc R . . . .
H50G H 0.397917 0.959440 0.990101 0.052 Uiso 1 1 calc R . . . .

loop_
_atom_site_aniso_label
_atom_site_aniso_U_11
_atom_site_aniso_U_22
_atom_site_aniso_U_33
_atom_site_aniso_U_23
_atom_site_aniso_U_13
_atom_site_aniso_U_12
F10 0.0562(8) 0.0444(8) 0.0494(8) 0.0109(6) 0.0170(7) 0.0114(6)
F11 0.0392(7) 0.0448(7) 0.0637(9) 0.0213(7) 0.0194(6) 0.0125(6)
F12 0.0388(7) 0.0524(8) 0.0652(9) 0.0263(7) 0.0153(6) 0.0053(6)
F13 0.0562(8) 0.0375(7) 0.0561(8) 0.0132(6) 0.0181(7) 0.0131(6)
F14 0.0408(7) 0.0647(9) 0.0544(9) 0.0217(7) 0.0108(6) 0.0005(7)
F15 0.0865(12) 0.0397(8) 0.0557(9) 0.0167(7) 0.0275(8) 0.0160(7)
F16 0.0567(9) 0.0823(12) 0.0741(11) 0.0383(9) 0.0339(8) 0.0279(8)
F17 0.0666(9) 0.0406(8) 0.0550(9) 0.0152(7) 0.0181(7) 0.0015(7)
F18 0.0511(8) 0.0616(9) 0.0531(9) 0.0193(7) 0.0170(7) 0.0134(7)
F19 0.1035(14) 0.0390(8) 0.0549(9) 0.0120(7) 0.0241(9) 0.0030(8)
F20 0.1218(17) 0.0936(14) 0.0872(13) 0.0508(12) 0.0674(13) 0.0719(13)
F21 0.0556(9) 0.0599(9) 0.0678(10) 0.0296(8) 0.0218(8) 0.0072(7)
F22 0.146(2) 0.0539(10) 0.0591(11) 0.0129(9) 0.0201(12) -0.0109(12)
F23 0.1153(16) 0.0765(12) 0.0635(11) 0.0301(9) 0.0464(11) 0.0321(11)
F24 0.0666(10) 0.0628(10) 0.0622(10) 0.0261(8) 0.0184(8) 0.0149(8)
F25 0.0448(7) 0.0635(9) 0.0459(8) 0.0165(7) 0.0150(6) 0.0108(7)
F26 0.0603(8) 0.0335(7) 0.0371(7) 0.0066(5) 0.0091(6) 0.0094(6)
F27 0.0436(7) 0.0569(9) 0.0504(8) 0.0185(7) 0.0080(6) 0.0005(6)
F28 0.0750(10) 0.0367(7) 0.0435(8) 0.0087(6) 0.0127(7) 0.0203(7)
F29 0.0483(8) 0.0531(8) 0.0441(8) 0.0154(6) 0.0073(6) -0.0011(6)
F30 0.0703(10) 0.0565(9) 0.0414(7) 0.0155(7) 0.0190(7) 0.0325(7)
F31 0.0762(11) 0.0641(10) 0.0525(9) 0.0265(8) -0.0017(8) -0.0193(9)
F32 0.0855(12) 0.0565(9) 0.0498(9) 0.0181(7) 0.0165(8) 0.0372(8)
F33 0.0801(11) 0.0415(8) 0.0434(8) 0.0131(6) 0.0093(7) 0.0035(7)
F34 0.0632(10) 0.1223(16) 0.0568(10) 0.0391(10) 0.0256(8) 0.0341(11)
F35 0.069(2) 0.0450(18) 0.050(2) 0.0215(14) 0.0048(15) 0.0003(15)
F35A 0.106(9) 0.056(5) 0.053(4) 0.021(3) 0.007(5) -0.019(5)
F36 0.0475(18) 0.058(2) 0.051(2) 0.0259(17) 0.0107(15) 0.0146(15)
F36A 0.115(12) 0.120(13) 0.083(7) 0.062(8) 0.043(8) 0.063(10)
F37 0.107(4) 0.059(3) 0.041(2) 0.013(2) 0.019(2) 0.032(3)
F37A 0.231(19) 0.072(6) 0.055(5) 0.025(4) -0.017(8) -0.028(9)
F38 0.061(2) 0.118(4) 0.065(2) 0.051(2) 0.0271(15) 0.0195(19)
F38A 0.170(11) 0.24(2) 0.077(6) 0.069(9) 0.069(6) 0.118(12)
F39 0.062(2) 0.059(2) 0.040(2) 0.0206(17) 0.0029(14) 0.0069(14)
F39A 0.225(17) 0.072(6) 0.055(5) 0.039(5) 0.025(9) 0.021(9)
F40 0.071(4) 0.0360(15) 0.0382(14) 0.0049(10) 0.0173(17) -0.0065(18)
F40A 0.091(11) 0.036(3) 0.041(2) 0.0069(19) 0.023(4) 0.004(3)
F41 0.072(5) 0.061(4) 0.053(2) 0.027(2) 0.035(3) 0.041(4)
F41A 0.062(5) 0.070(6) 0.054(3) 0.022(4) 0.028(3) 0.034(5)
F42 0.0479(8) 0.0459(8) 0.0465(8) 0.0051(6) 0.0158(6) -0.0035(6)
F43 0.0451(7) 0.0552(8) 0.0458(8) 0.0122(6) 0.0210(6) 0.0156(6)
F44 0.0687(9) 0.0421(7) 0.0394(7) 0.0070(6) 0.0176(7) -0.0042(7)
F45 0.0533(8) 0.0744(10) 0.0506(8) 0.0216(7) 0.0282(7) 0.0276(7)
F46 0.0647(14) 0.0383(11) 0.0427(11) 0.0113(8) 0.0188(10) 0.0086(9)
F46A 0.053(4) 0.061(5) 0.063(4) 0.026(4) 0.011(3) -0.007(3)
F47 0.0431(13) 0.0767(19) 0.0442(14) 0.0245(13) 0.0190(11) 0.0228(11)
F47A 0.071(6) 0.052(5) 0.042(4) 0.007(3) 0.016(4) 0.027(4)
F48 0.075(2) 0.0431(18) 0.0409(13) 0.0044(11) 0.024(2) 0.0036(19)
F48A 0.057(4) 0.054(4) 0.053(4) 0.006(3) 0.018(3) 0.000(3)
F49 0.0390(9) 0.0621(12) 0.0457(10) 0.0202(9) 0.0182(8) 0.0108(8)
F49A 0.092(9) 0.065(7) 0.059(6) 0.028(5) 0.047(8) 0.046(8)
F50 0.0538(16) 0.055(2) 0.045(2) 0.0208(18) 0.0237(15) 0.0238(14)
F50A 0.060(4) 0.080(5) 0.070(5) 0.030(4) 0.023(3) 0.004(3)
F51 0.0388(10) 0.0932(16) 0.0463(11) 0.0270(11) 0.0139(8) 0.0051(10)
F51A 0.192(18) 0.086(13) 0.060(11) 0.038(10) 0.048(11) 0.048(11)
F52 0.069(3) 0.063(4) 0.049(3) 0.001(3) 0.020(2) -0.006(3)
F52A 0.071(9) 0.079(12) 0.043(9) 0.023(8) 0.038(7) 0.027(8)
F53 0.0493(10) 0.0585(12) 0.0446(11) 0.0165(9) 0.0227(8) 0.0067(9)
F53A 0.109(14) 0.068(7) 0.047(5) 0.021(5) 0.033(9) -0.009(8)
F54 0.063(2) 0.103(3) 0.045(2) 0.0331(17) 0.0211(15) 0.0240(19)
F54A 0.055(4) 0.074(4) 0.054(4) 0.015(3) 0.013(3) 0.014(3)
F55 0.0418(7) 0.0457(7) 0.0472(8) 0.0167(6) 0.0061(6) 0.0005(6)
F56 0.0630(9) 0.0436(7) 0.0476(8) 0.0109(6) 0.0227(7) 0.0219(6)
F57 0.0373(12) 0.0567(19) 0.0463(13) 0.0215(15) 0.0083(9) -0.0024(11)
F57A 0.074(8) 0.057(7) 0.038(4) 0.021(5) 0.008(5) -0.012(5)
F58 0.075(2) 0.0375(16) 0.0396(13) 0.0134(12) 0.0202(16) 0.0213(13)
F58A 0.100(11) 0.052(8) 0.036(4) 0.013(5) 0.022(7) 0.045(7)
F59 0.0360(9) 0.0786(16) 0.0490(11) 0.0328(11) 0.0097(8) 0.0008(9)
F59A 0.089(6) 0.043(4) 0.034(4) 0.012(3) 0.000(4) -0.019(5)
F60 0.0710(15) 0.0341(9) 0.0419(10) 0.0096(8) 0.0120(10) 0.0108(10)
F60A 0.081(6) 0.077(5) 0.050(4) 0.031(4) 0.033(4) 0.051(5)
F61 0.0364(9) 0.0674(12) 0.0461(10) 0.0257(9) 0.0132(7) 0.0074(8)
F61A 0.14(2) 0.058(9) 0.043(7) 0.020(6) 0.006(10) -0.029(10)
F62 0.086(2) 0.0280(18) 0.0385(17) 0.0091(14) 0.0133(16) 0.0051(14)
F62A 0.075(5) 0.078(5) 0.058(4) 0.033(4) 0.036(4) 0.046(4)
F63 0.0400(9) 0.0680(12) 0.0467(10) 0.0240(9) 0.0181(8) 0.0167(8)
F63A 0.088(14) 0.102(16) 0.038(10) 0.045(10) -0.006(8) 0.008(11)
F64 0.058(3) 0.0258(16) 0.050(3) 0.0090(15) 0.017(2) -0.0041(14)
F64A 0.044(3) 0.071(5) 0.048(4) 0.022(3) 0.013(3) 0.019(3)
F65 0.0467(10) 0.0584(11) 0.0497(11) 0.0236(9) 0.0186(8) 0.0218(8)
F65A 0.083(10) 0.031(5) 0.043(5) 0.006(4) 0.012(7) -0.008(6)
F66 0.0510(16) 0.0395(16) 0.0432(16) 0.0130(13) 0.0082(12) 0.0027(11)
F66A 0.063(4) 0.069(5) 0.056(4) 0.023(4) 0.031(3) 0.020(4)
F67 0.0713(14) 0.0925(17) 0.0540(12) 0.0285(11) 0.0354(11) 0.0328(12)
F67A 0.115(14) 0.101(14) 0.054(10) 0.052(9) -0.021(8) -0.050(9)
F68 0.090(3) 0.044(2) 0.056(3) 0.0202(17) 0.025(2) -0.0031(17)
F68A 0.067(5) 0.121(8) 0.072(6) 0.052(5) 0.011(4) 0.033(5)
F69 0.0591(13) 0.0724(16) 0.0443(13) 0.0307(11) 0.0097(11) 0.0080(11)
F69A 0.122(9) 0.067(6) 0.045(5) 0.024(4) 0.028(5) 0.020(6)
O115 0.0359(8) 0.0449(9) 0.0585(10) 0.0180(8) 0.0158(7) 0.0079(7)
O215 0.0755(13) 0.0406(10) 0.0478(10) 0.0028(8) 0.0012(9) 0.0202(9)
O315 0.0481(9) 0.0551(10) 0.0412(9) 0.0118(8) 0.0142(7) -0.0034(8)
O415 0.0424(9) 0.0537(10) 0.0489(9) 0.0214(8) 0.0219(7) 0.0135(7)
N101 0.0333(9) 0.0330(9) 0.0362(9) 0.0101(8) 0.0156(7) 0.0092(7)
N113 0.0353(10) 0.0375(10) 0.0466(11) 0.0153(8) 0.0177(8) 0.0098(8)
N201 0.0360(9) 0.0324(9) 0.0364(9) 0.0095(7) 0.0156(7) 0.0086(7)
N213 0.0448(10) 0.0311(9) 0.0336(9) 0.0074(8) 0.0117(8) 0.0058(8)
N301 0.0346(9) 0.0330(9) 0.0375(9) 0.0077(8) 0.0136(7) 0.0092(7)
N313 0.0402(10) 0.0314(9) 0.0376(10) 0.0067(8) 0.0086(8) 0.0068(8)
N401 0.0357(9) 0.0312(9) 0.0355(9) 0.0084(7) 0.0145(7) 0.0085(7)
N413 0.0366(10) 0.0377(10) 0.0376(10) 0.0123(8) 0.0103(8) 0.0044(8)
C10 0.0379(11) 0.0407(12) 0.0463(13) 0.0117(10) 0.0123(10) 0.0079(9)
C11 0.0392(11) 0.0372(11) 0.0522(14) 0.0126(10) 0.0147(10) 0.0084(9)
C12 0.0448(12) 0.0375(12) 0.0522(14) 0.0132(10) 0.0171(10) 0.0081(9)
C13 0.0492(13) 0.0411(13) 0.0564(15) 0.0164(11) 0.0200(11) 0.0129(10)
C14 0.0607(15) 0.0361(12) 0.0541(14) 0.0133(11) 0.0232(12) 0.0121(11)
C15 0.0695(17) 0.0526(15) 0.0595(16) 0.0222(13) 0.0298(14) 0.0270(13)
C16 0.091(2) 0.0440(15) 0.0582(17) 0.0168(13) 0.0307(16) 0.0102(14)
C20 0.0450(12) 0.0361(11) 0.0369(11) 0.0069(9) 0.0105(9) 0.0089(9)
C21 0.0438(12) 0.0345(11) 0.0406(12) 0.0089(9) 0.0099(9) 0.0090(9)
C22 0.0458(12) 0.0351(11) 0.0412(12) 0.0102(9) 0.0117(10) 0.0096(9)
C23 0.0518(13) 0.0402(12) 0.0424(13) 0.0146(10) 0.0076(10) 0.0068(10)
C24 0.0487(13) 0.0497(14) 0.0421(13) 0.0161(11) 0.0107(10) 0.0110(11)
C25 0.048(4) 0.047(4) 0.035(3) 0.021(3) 0.006(2) 0.007(3)
C25A 0.071(10) 0.041(8) 0.085(15) 0.005(7) 0.023(8) -0.002(6)
C26 0.050(3) 0.073(4) 0.049(5) 0.018(3) 0.014(3) 0.010(3)
C26A 0.120(16) 0.069(12) 0.029(7) 0.027(7) 0.012(7) 0.029(9)
C30 0.041(4) 0.032(3) 0.037(3) 0.007(2) 0.017(2) 0.009(2)
C30A 0.047(7) 0.038(5) 0.041(5) 0.005(3) 0.011(4) 0.002(5)
C31 0.0385(11) 0.0356(11) 0.0415(12) 0.0096(9) 0.0167(9) 0.0078(8)
C32 0.0430(12) 0.0389(12) 0.0416(12) 0.0100(10) 0.0182(10) 0.0081(9)
C33 0.041(2) 0.032(2) 0.0250(17) 0.0070(15) 0.0125(15) 0.0071(17)
C33A 0.046(10) 0.074(16) 0.16(3) 0.029(15) 0.042(12) 0.017(10)
C34 0.041(3) 0.045(2) 0.034(2) 0.0102(17) 0.012(2) 0.0050(19)
C34A 0.047(10) 0.058(11) 0.038(7) -0.007(6) 0.010(7) 0.018(7)
C35 0.037(3) 0.056(3) 0.040(2) 0.0165(17) 0.013(2) 0.010(2)
C35A 0.029(9) 0.050(7) 0.073(9) 0.012(6) 0.014(8) 0.009(7)
C36 0.048(2) 0.057(3) 0.040(2) 0.0150(19) 0.0133(19) 0.0034(18)
C36A 0.074(11) 0.055(9) 0.042(7) 0.019(6) 0.017(7) -0.002(8)
C40 0.0386(11) 0.0378(11) 0.0373(11) 0.0104(9) 0.0117(9) 0.0090(9)
C41 0.041(3) 0.028(3) 0.026(2) 0.0100(18) 0.0094(17) 0.0014(19)
C41A 0.031(10) 0.052(17) 0.12(2) 0.002(14) 0.026(11) 0.013(9)
C42 0.0378(19) 0.032(3) 0.031(2) 0.0134(17) 0.0076(14) 0.0017(15)
C42A 0.050(11) 0.032(10) 0.096(18) 0.008(9) 0.044(11) 0.002(7)
C43 0.038(2) 0.0322(16) 0.0337(17) 0.0110(13) 0.0069(15) 0.0028(16)
C43A 0.031(8) 0.053(9) 0.071(10) 0.030(7) 0.009(7) 0.013(6)
C44 0.039(3) 0.032(2) 0.0362(18) 0.0098(15) 0.0133(16) 0.0029(19)
C44A 0.036(10) 0.041(7) 0.065(9) 0.010(6) 0.018(7) -0.002(7)
C45 0.0418(17) 0.0366(16) 0.0422(17) 0.0140(13) 0.0151(14) 0.0102(13)
C45A 0.050(7) 0.041(6) 0.039(6) 0.014(5) 0.012(5) -0.002(5)
C46 0.046(2) 0.050(3) 0.040(3) 0.022(2) 0.0143(16) 0.0080(19)
C46A 0.075(19) 0.048(11) 0.067(15) -0.014(10) 0.014(11) -0.002(10)
C102 0.0366(10) 0.0331(10) 0.0307(10) 0.0114(8) 0.0131(8) 0.0086(8)
C103 0.0397(11) 0.0331(10) 0.0330(10) 0.0096(8) 0.0149(8) 0.0106(8)
C104 0.0384(10) 0.0357(11) 0.0355(10) 0.0118(9) 0.0175(9) 0.0115(8)
C105 0.0368(10) 0.0326(10) 0.0355(10) 0.0126(8) 0.0171(8) 0.0115(8)
C106 0.0366(10) 0.0322(10) 0.0388(11) 0.0126(9) 0.0174(9) 0.0097(8)
C107 0.0322(10) 0.0329(10) 0.0386(11) 0.0076(9) 0.0149(8) 0.0076(8)
C108 0.0371(11) 0.0375(11) 0.0437(12) 0.0132(9) 0.0162(9) 0.0099(9)
C109 0.0409(11) 0.0361(11) 0.0528(14) 0.0099(10) 0.0164(10) 0.0140(9)
C110 0.0377(11) 0.0409(12) 0.0530(14) 0.0061(10) 0.0204(10) 0.0119(9)
C111 0.0402(11) 0.0425(12) 0.0495(13) 0.0102(10) 0.0224(10) 0.0089(9)
C112 0.0352(10) 0.0334(10) 0.0416(11) 0.0091(9) 0.0154(9) 0.0067(8)
C114 0.0386(11) 0.0407(12) 0.0405(12) 0.0146(9) 0.0133(9) 0.0070(9)
C202 0.0352(10) 0.0354(11) 0.0403(11) 0.0114(9) 0.0165(9) 0.0098(8)
C203 0.0336(10) 0.0402(12) 0.0447(12) 0.0111(10) 0.0152(9) 0.0116(9)
C204 0.0348(10) 0.0375(11) 0.0405(11) 0.0082(9) 0.0127(9) 0.0064(8)
C205 0.0353(10) 0.0349(11) 0.0361(11) 0.0109(9) 0.0137(8) 0.0075(8)
C206 0.0359(10) 0.0335(10) 0.0312(10) 0.0098(8) 0.0110(8) 0.0058(8)
C207 0.0336(10) 0.0312(10) 0.0371(11) 0.0084(8) 0.0139(8) 0.0089(8)
C208 0.0385(11) 0.0376(11) 0.0357(11) 0.0110(9) 0.0137(9) 0.0110(8)
C209 0.0363(11) 0.0420(12) 0.0364(11) 0.0065(9) 0.0086(9) 0.0115(9)
C210 0.0356(10) 0.0347(11) 0.0458(12) 0.0053(9) 0.0122(9) 0.0055(8)
C211 0.0397(11) 0.0358(11) 0.0437(12) 0.0126(9) 0.0163(9) 0.0075(9)
C212 0.0370(10) 0.0340(10) 0.0350(11) 0.0084(9) 0.0125(8) 0.0087(8)
C214 0.0475(12) 0.0373(12) 0.0369(11) 0.0086(9) 0.0118(9) 0.0094(9)
C302 0.0378(10) 0.0336(10) 0.0316(10) 0.0094(8) 0.0117(8) 0.0069(8)
C303 0.0376(11) 0.0339(11) 0.0394(11) 0.0063(9) 0.0128(9) 0.0083(8)
C304 0.0402(11) 0.0347(11) 0.0393(11) 0.0077(9) 0.0138(9) 0.0107(9)
C305 0.0380(10) 0.0340(10) 0.0347(10) 0.0097(8) 0.0145(8) 0.0115(8)
C306 0.0355(10) 0.0347(10) 0.0352(10) 0.0113(8) 0.0152(8) 0.0105(8)
C307 0.0367(10) 0.0305(10) 0.0418(11) 0.0102(9) 0.0179(9) 0.0079(8)
C308 0.0533(13) 0.0407(12) 0.0414(12) 0.0146(10) 0.0221(10) 0.0163(10)
C309 0.0651(15) 0.0412(12) 0.0478(13) 0.0156(11) 0.0326(12) 0.0172(11)
C310 0.0524(13) 0.0387(12) 0.0640(16) 0.0135(11) 0.0365(12) 0.0148(10)
C311 0.0370(11) 0.0360(11) 0.0573(14) 0.0110(10) 0.0185(10) 0.0113(9)
C312 0.0354(10) 0.0305(10) 0.0411(11) 0.0088(9) 0.0147(9) 0.0054(8)
C314 0.0417(11) 0.0373(11) 0.0388(11) 0.0106(9) 0.0134(9) 0.0134(9)
C402 0.0355(10) 0.0361(10) 0.0350(10) 0.0132(9) 0.0143(8) 0.0112(8)
C403 0.0334(10) 0.0362(11) 0.0412(11) 0.0128(9) 0.0169(9) 0.0105(8)
C404 0.0330(10) 0.0347(10) 0.0381(11) 0.0123(9) 0.0139(8) 0.0070(8)
C405 0.0333(10) 0.0351(10) 0.0338(10) 0.0117(8) 0.0126(8) 0.0078(8)
C406 0.0336(10) 0.0338(10) 0.0316(10) 0.0113(8) 0.0114(8) 0.0077(8)
C407 0.0363(10) 0.0329(10) 0.0347(10) 0.0078(8) 0.0171(8) 0.0096(8)
C408 0.0417(11) 0.0354(11) 0.0357(11) 0.0092(9) 0.0157(9) 0.0122(9)
C409 0.0530(13) 0.0337(11) 0.0459(13) 0.0113(10) 0.0222(10) 0.0119(9)
C410 0.0480(13) 0.0341(11) 0.0502(14) 0.0045(10) 0.0172(11) 0.0028(9)
C411 0.0427(12) 0.0386(12) 0.0408(12) 0.0063(10) 0.0098(9) 0.0052(9)
C412 0.0378(10) 0.0348(11) 0.0343(10) 0.0082(9) 0.0143(8) 0.0083(8)
C414 0.0416(11) 0.0393(11) 0.0316(10) 0.0078(9) 0.0145(9) 0.0096(9)
C501 0.0677(19) 0.080(2) 0.0541(17) 0.0181(15) 0.0143(14) 0.0212(16)
C502 0.0560(14) 0.0488(14) 0.0495(14) 0.0134(11) 0.0216(12) 0.0105(11)
C503 0.0495(13) 0.0390(12) 0.0474(13) 0.0115(10) 0.0211(11) 0.0118(10)

loop_
_atom_type_symbol
_atom_type_description
_atom_type_scat_dispersion_real
_atom_type_scat_dispersion_imag
_atom_type_scat_source
C C 0.0033 0.0016 'International Tables Vol C Tables 4.2.6.8 and 6.1.1.4'
H H 0.0000 0.0000 'International Tables Vol C Tables 4.2.6.8 and 6.1.1.4'
F F 0.0171 0.0103 'International Tables Vol C Tables 4.2.6.8 and 6.1.1.4'
N N 0.0061 0.0033 'International Tables Vol C Tables 4.2.6.8 and 6.1.1.4'
O O 0.0106 0.0060 'International Tables Vol C Tables 4.2.6.8 and 6.1.1.4'

loop_
_geom_angle_atom_site_label_1
_geom_angle_atom_site_label_2
_geom_angle_atom_site_label_3
_geom_angle
_geom_angle_site_symmetry_1
_geom_angle_site_symmetry_3
_geom_angle_publ_flag
C102 N101 C105 108.57(18) . . ?
C114 N113 C112 125.5(2) . . ?
C202 N201 C205 106.53(17) . . ?
C214 N213 C212 123.1(2) . . ?
C302 N301 C305 108.35(18) . . ?
C314 N313 C312 120.0(2) . . ?
C402 N401 C405 106.53(17) . . ?
C414 N413 C412 124.0(2) . . ?
F10 C10 C11 105.96(19) . . ?
F10 C10 C114 106.87(19) . . ?
F11 C10 F10 106.58(19) . . ?
F11 C10 C11 107.48(19) . . ?
F11 C10 C114 111.71(18) . . ?
C11 C10 C114 117.57(19) . . ?
F12 C11 F13 107.69(19) . . ?
F12 C11 C10 109.34(19) . . ?
F12 C11 C12 109.2(2) . . ?
F13 C11 C10 106.83(19) . . ?
F13 C11 C12 108.28(19) . . ?
C12 C11 C10 115.19(19) . . ?
F14 C12 F15 108.6(2) . . ?
F14 C12 C11 108.0(2) . . ?
F14 C12 C13 108.4(2) . . ?
F15 C12 C11 106.8(2) . . ?
F15 C12 C13 109.3(2) . . ?
C11 C12 C13 115.5(2) . . ?
F16 C13 C12 108.2(2) . . ?
F16 C13 C14 109.2(2) . . ?
F17 C13 F16 108.3(2) . . ?
F17 C13 C12 108.7(2) . . ?
F17 C13 C14 108.9(2) . . ?
C14 C13 C12 113.4(2) . . ?
F18 C14 C13 108.2(2) . . ?
F18 C14 C15 107.3(2) . . ?
F19 C14 F18 109.8(2) . . ?
F19 C14 C13 107.9(2) . . ?
F19 C14 C15 108.7(2) . . ?
C13 C14 C15 115.0(2) . . ?
F20 C15 C14 108.8(2) . . ?
F20 C15 C16 107.9(2) . . ?
F21 C15 F20 108.3(3) . . ?
F21 C15 C14 108.8(2) . . ?
F21 C15 C16 108.1(2) . . ?
C16 C15 C14 114.8(3) . . ?
F22 C16 F23 108.7(3) . . ?
F22 C16 F24 109.0(3) . . ?
F22 C16 C15 111.3(2) . . ?
F23 C16 C15 108.7(3) . . ?
F24 C16 F23 107.4(2) . . ?
F24 C16 C15 111.6(2) . . ?
F25 C20 F26 107.95(19) . . ?
F25 C20 C21 109.09(19) . . ?
F25 C20 C214 108.52(19) . . ?
F26 C20 C21 108.40(18) . . ?
F26 C20 C214 111.60(19) . . ?
C214 C20 C21 111.21(19) . . ?
F27 C21 C20 108.04(19) . . ?
F27 C21 C22 108.20(19) . . ?
F28 C21 F27 108.67(19) . . ?
F28 C21 C20 109.31(19) . . ?
F28 C21 C22 107.93(18) . . ?
C20 C21 C22 114.55(19) . . ?
F29 C22 F30 108.64(19) . . ?
F29 C22 C21 108.86(19) . . ?
F29 C22 C23 108.02(19) . . ?
F30 C22 C21 108.85(19) . . ?
F30 C22 C23 108.1(2) . . ?
C23 C22 C21 114.20(19) . . ?
F31 C23 F32 107.8(2) . . ?
F31 C23 C22 109.1(2) . . ?
F31 C23 C24 109.1(2) . . ?
F32 C23 C22 108.1(2) . . ?
F32 C23 C24 108.9(2) . . ?
C22 C23 C24 113.8(2) . . ?
F33 C24 F34 109.5(2) . . ?
F33 C24 C23 109.0(2) . . ?
F33 C24 C25 107.7(3) . . ?
F33 C24 C25A 108.7(6) . . ?
F34 C24 C23 107.9(2) . . ?
F34 C24 C25 110.7(4) . . ?
F34 C24 C25A 101.1(8) . . ?
C23 C24 C25 112.0(4) . . ?
C25A C24 C23 120.1(7) . . ?
F35 C25 C24 111.4(4) . . ?
F35 C25 C26 109.0(6) . . ?
F36 C25 F35 107.0(7) . . ?
F36 C25 C24 108.3(6) . . ?
F36 C25 C26 107.5(5) . . ?
C26 C25 C24 113.4(7) . . ?
F35A C25A C24 103.8(10) . . ?
F35A C25A C26A 107.8(13) . . ?
F36A C25A F35A 110.4(14) . . ?
F36A C25A C24 108.1(13) . . ?
F36A C25A C26A 107.9(13) . . ?
C24 C25A C26A 118.6(11) . . ?
F37 C26 F38 109.8(8) . . ?
F37 C26 F39 109.4(7) . . ?
F37 C26 C25 111.0(6) . . ?
F38 C26 C25 110.0(7) . . ?
F39 C26 F38 106.4(6) . . ?
F39 C26 C25 110.0(7) . . ?
F37A C26A F39A 107.8(14) . . ?
F37A C26A C25A 109.3(13) . . ?
F38A C26A F37A 108.1(17) . . ?
F38A C26A F39A 108.8(13) . . ?
F38A C26A C25A 112.3(13) . . ?
F39A C26A C25A 110.4(14) . . ?
F40 C30 C31 109.0(5) . . ?
F40 C30 C314 112.1(5) . . ?
F41 C30 F40 108.8(5) . . ?
F41 C30 C31 107.2(5) . . ?
F41 C30 C314 106.5(5) . . ?
C314 C30 C31 113.0(4) . . ?
F40A C30A C31 106.4(8) . . ?
F40A C30A C314 106.9(8) . . ?
F41A C30A F40A 108.6(9) . . ?
F41A C30A C31 110.4(8) . . ?
F41A C30A C314 110.9(8) . . ?
C31 C30A C314 113.4(8) . . ?
F42 C31 F43 108.11(18) . . ?
F42 C31 C30 114.0(4) . . ?
F42 C31 C30A 100.7(7) . . ?
F42 C31 C32 108.26(18) . . ?
F43 C31 C30 103.1(4) . . ?
F43 C31 C30A 115.0(6) . . ?
F43 C31 C32 109.57(19) . . ?
C32 C31 C30 113.6(3) . . ?
C32 C31 C30A 114.6(5) . . ?
F44 C32 F45 109.27(19) . . ?
F44 C32 C31 109.00(18) . . ?
F44 C32 C33 107.3(2) . . ?
F44 C32 C33A 108.2(7) . . ?
F45 C32 C31 107.97(19) . . ?
F45 C32 C33 108.8(3) . . ?
F45 C32 C33A 100.8(6) . . ?
C31 C32 C33 114.4(2) . . ?
C33A C32 C31 120.9(7) . . ?
F46 C33 F47 107.2(4) . . ?
F46 C33 C32 110.3(3) . . ?
F46 C33 C34 109.1(3) . . ?
F47 C33 C32 108.6(3) . . ?
F47 C33 C34 108.7(3) . . ?
C34 C33 C32 112.7(4) . . ?
F46A C33A F47A 104.7(13) . . ?
F46A C33A C32 106.9(11) . . ?
F46A C33A C34A 111.4(13) . . ?
F47A C33A C32 104.6(11) . . ?
F47A C33A C34A 110.5(12) . . ?
C32 C33A C34A 117.7(14) . . ?
F48 C34 F49 109.0(4) . . ?
F48 C34 C33 110.5(4) . . ?
F48 C34 C35 107.3(5) . . ?
F49 C34 C33 107.9(4) . . ?
F49 C34 C35 108.1(4) . . ?
C33 C34 C35 113.9(4) . . ?
F48A C34A C33A 106.3(12) . . ?
F48A C34A C35A 110.3(13) . . ?
F49A C34A F48A 107.6(13) . . ?
F49A C34A C33A 107.5(15) . . ?
F49A C34A C35A 111.2(15) . . ?
C35A C34A C33A 113.6(15) . . ?
F50 C35 F51 108.4(4) . . ?
F50 C35 C34 109.0(5) . . ?
F50 C35 C36 107.8(5) . . ?
F51 C35 C34 109.3(5) . . ?
F51 C35 C36 106.4(5) . . ?
C36 C35 C34 115.7(4) . . ?
F50A C35A F51A 104.7(16) . . ?
F50A C35A C34A 109.9(15) . . ?
F50A C35A C36A 105.2(16) . . ?
F51A C35A C34A 111(2) . . ?
F51A C35A C36A 111.5(19) . . ?
C34A C35A C36A 113.9(15) . . ?
F52 C36 C35 109.5(5) . . ?
F53 C36 F52 109.9(5) . . ?
F53 C36 C35 112.2(4) . . ?
F54 C36 F52 108.3(6) . . ?
F54 C36 F53 108.7(4) . . ?
F54 C36 C35 108.1(5) . . ?
F52A C36A F53A 107.5(15) . . ?
F52A C36A F54A 116.1(17) . . ?
F52A C36A C35A 106.8(17) . . ?
F53A C36A C35A 109.7(16) . . ?
F54A C36A F53A 106.8(13) . . ?
F54A C36A C35A 109.8(11) . . ?
F55 C40 C41 109.2(3) . . ?
F55 C40 C41A 103.6(8) . . ?
F55 C40 C414 111.42(18) . . ?
F56 C40 F55 107.97(18) . . ?
F56 C40 C41 108.9(2) . . ?
F56 C40 C41A 110.8(8) . . ?
F56 C40 C414 108.91(18) . . ?
C41A C40 C414 114.0(9) . . ?
C414 C40 C41 110.3(2) . . ?
F57 C41 C40 108.0(3) . . ?
F57 C41 C42 107.1(4) . . ?
F58 C41 F57 109.3(4) . . ?
F58 C41 C40 107.6(4) . . ?
F58 C41 C42 110.2(4) . . ?
C40 C41 C42 114.5(4) . . ?
F57A C41A F58A 101.3(15) . . ?
F57A C41A C40 106.6(15) . . ?
F57A C41A C42A 109.9(15) . . ?
F58A C41A C40 103.8(14) . . ?
F58A C41A C42A 108.6(16) . . ?
C42A C41A C40 124.0(16) . . ?
F59 C42 C41 106.8(4) . . ?
F59 C42 C43 108.3(4) . . ?
F60 C42 F59 109.6(5) . . ?
F60 C42 C41 109.1(4) . . ?
F60 C42 C43 109.9(4) . . ?
C43 C42 C41 113.1(4) . . ?
F59A C42A C41A 109.6(15) . . ?
F59A C42A C43A 106.5(14) . . ?
F60A C42A F59A 102.5(14) . . ?
F60A C42A C41A 107.8(15) . . ?
F60A C42A C43A 108.5(14) . . ?
C41A C42A C43A 120.5(15) . . ?
F61 C43 C42 107.1(4) . . ?
F61 C43 C44 107.5(3) . . ?
F62 C43 F61 108.2(4) . . ?
F62 C43 C42 110.0(5) . . ?
F62 C43 C44 109.6(5) . . ?
C44 C43 C42 114.2(4) . . ?
F61A C43A C42A 109.2(17) . . ?
F61A C43A C44A 107.1(16) . . ?
F62A C43A F61A 104.6(16) . . ?
F62A C43A C42A 109.4(11) . . ?
F62A C43A C44A 107.9(11) . . ?
C42A C43A C44A 117.9(13) . . ?
F63 C44 C43 108.0(4) . . ?
F63 C44 C45 108.0(3) . . ?
F64 C44 F63 108.2(4) . . ?
F64 C44 C43 110.4(4) . . ?
F64 C44 C45 108.5(4) . . ?
C45 C44 C43 113.7(3) . . ?
F63A C44A C43A 105.5(13) . . ?
F63A C44A C45A 109.2(13) . . ?
F64A C44A F63A 105.0(14) . . ?
F64A C44A C43A 111.3(11) . . ?
F64A C44A C45A 109.0(11) . . ?
C45A C44A C43A 116.2(12) . . ?
F65 C45 C44 108.9(3) . . ?
F65 C45 C46 105.9(4) . . ?
F66 C45 F65 109.2(3) . . ?
F66 C45 C44 109.3(4) . . ?
F66 C45 C46 107.3(4) . . ?
C46 C45 C44 116.0(4) . . ?
F65A C45A F66A 107.2(10) . . ?
F65A C45A C44A 108.2(12) . . ?
F65A C45A C46A 106.4(13) . . ?
F66A C45A C44A 110.6(9) . . ?
F66A C45A C46A 105.7(10) . . ?
C46A C45A C44A 118.1(11) . . ?
F67 C46 C45 111.5(4) . . ?
F68 C46 F67 106.4(6) . . ?
F68 C46 C45 111.7(5) . . ?
F69 C46 F67 108.7(5) . . ?
F69 C46 F68 109.7(5) . . ?
F69 C46 C45 108.9(5) . . ?
F67A C46A F68A 102.1(18) . . ?
F67A C46A C45A 109.6(16) . . ?
F68A C46A C45A 113.6(13) . . ?
F69A C46A F67A 110.7(17) . . ?
F69A C46A F68A 108.7(15) . . ?
F69A C46A C45A 111.7(13) . . ?
N101 C102 C103 108.19(18) . . ?
N101 C102 C406 125.96(19) . . ?
C406 C102 C103 125.8(2) . . ?
C104 C103 C102 107.6(2) . . ?
C103 C104 C105 107.81(19) . . ?
N101 C105 C104 107.84(18) . . ?
N101 C105 C106 125.46(19) . . ?
C106 C105 C104 126.66(19) . . ?
C105 C106 C107 117.04(19) . . ?
C105 C106 C202 125.48(19) . . ?
C202 C106 C107 117.37(18) . . ?
C108 C107 C106 121.24(19) . . ?
C108 C107 C112 118.21(19) . . ?
C112 C107 C106 120.52(19) . . ?
C107 C108 C109 120.8(2) . . ?
C110 C109 C108 119.9(2) . . ?
C111 C110 C109 120.4(2) . . ?
C112 C111 C110 119.7(2) . . ?
C107 C112 N113 118.20(19) . . ?
C111 C112 N113 120.8(2) . . ?
C111 C112 C107 120.9(2) . . ?
O115 C114 N113 127.4(2) . . ?
O115 C114 C10 119.2(2) . . ?
N113 C114 C10 113.33(19) . . ?
N201 C202 C106 125.03(19) . . ?
N201 C202 C203 109.98(19) . . ?
C106 C202 C203 124.66(19) . . ?
C204 C203 C202 106.9(2) . . ?
C203 C204 C205 106.9(2) . . ?
N201 C205 C204 109.61(18) . . ?
N201 C205 C206 125.20(19) . . ?
C206 C205 C204 125.1(2) . . ?
C205 C206 C207 117.98(19) . . ?
C302 C206 C205 125.2(2) . . ?
C302 C206 C207 116.79(19) . . ?
C208 C207 C206 121.23(19) . . ?
C208 C207 C212 117.9(2) . . ?
C212 C207 C206 120.89(19) . . ?
C209 C208 C207 121.1(2) . . ?
C210 C209 C208 120.2(2) . . ?
C211 C210 C209 119.7(2) . . ?
C210 C211 C212 119.8(2) . . ?
C207 C212 N213 119.19(19) . . ?
C211 C212 N213 119.5(2) . . ?
C211 C212 C207 121.3(2) . . ?
O215 C214 N213 126.4(2) . . ?
O215 C214 C20 117.8(2) . . ?
N213 C214 C20 115.7(2) . . ?
N301 C302 C206 126.1(2) . . ?
N301 C302 C303 108.34(19) . . ?
C206 C302 C303 125.4(2) . . ?
C304 C303 C302 107.0(2) . . ?
C303 C304 C305 108.03(19) . . ?
N301 C305 C304 108.22(19) . . ?
N301 C305 C306 126.07(19) . . ?
C306 C305 C304 125.69(19) . . ?
C305 C306 C307 117.13(18) . . ?
C305 C306 C402 124.87(19) . . ?
C402 C306 C307 117.99(18) . . ?
C308 C307 C306 119.4(2) . . ?
C312 C307 C306 122.78(19) . . ?
C312 C307 C308 117.8(2) . . ?
C309 C308 C307 120.9(2) . . ?
C310 C309 C308 120.3(2) . . ?
C309 C310 C311 119.7(2) . . ?
C310 C311 C312 119.8(2) . . ?
C307 C312 N313 119.04(19) . . ?
C311 C312 N313 119.5(2) . . ?
C311 C312 C307 121.5(2) . . ?
O315 C314 N313 126.5(2) . . ?
O315 C314 C30 123.6(4) . . ?
O315 C314 C30A 110.4(7) . . ?
N313 C314 C30 110.0(4) . . ?
N313 C314 C30A 122.6(7) . . ?
N401 C402 C306 125.46(19) . . ?
N401 C402 C403 110.13(18) . . ?
C306 C402 C403 124.36(19) . . ?
C404 C403 C402 106.67(19) . . ?
C403 C404 C405 107.33(19) . . ?
N401 C405 C404 109.33(18) . . ?
N401 C405 C406 126.15(19) . . ?
C406 C405 C404 124.5(2) . . ?
C102 C406 C407 115.94(18) . . ?
C405 C406 C102 125.4(2) . . ?
C405 C406 C407 118.43(18) . . ?
C408 C407 C406 118.16(19) . . ?
C412 C407 C406 123.83(19) . . ?
C412 C407 C408 118.0(2) . . ?
C409 C408 C407 121.8(2) . . ?
C410 C409 C408 119.3(2) . . ?
C409 C410 C411 120.6(2) . . ?
C410 C411 C412 119.8(2) . . ?
C407 C412 N413 120.34(19) . . ?
C407 C412 C411 120.5(2) . . ?
C411 C412 N413 119.1(2) . . ?
O415 C414 N413 126.3(2) . . ?
O415 C414 C40 118.0(2) . . ?
N413 C414 C40 115.74(19) . . ?
C501 C502 C503 113.1(2) . . ?
C503 C503 C502 113.4(2) 2_677 . ?

loop_
_geom_bond_atom_site_label_1
_geom_bond_atom_site_label_2
_geom_bond_distance
_geom_bond_site_symmetry_2
_geom_bond_publ_flag
F10 C10 1.359(3) . ?
F11 C10 1.354(3) . ?
F12 C11 1.344(3) . ?
F13 C11 1.352(3) . ?
F14 C12 1.338(3) . ?
F15 C12 1.348(3) . ?
F16 C13 1.345(3) . ?
F17 C13 1.337(3) . ?
F18 C14 1.347(3) . ?
F19 C14 1.334(3) . ?
F20 C15 1.345(3) . ?
F21 C15 1.338(3) . ?
F22 C16 1.309(4) . ?
F23 C16 1.338(4) . ?
F24 C16 1.331(4) . ?
F25 C20 1.345(3) . ?
F26 C20 1.353(3) . ?
F27 C21 1.346(3) . ?
F28 C21 1.342(3) . ?
F29 C22 1.333(3) . ?
F30 C22 1.341(3) . ?
F31 C23 1.339(3) . ?
F32 C23 1.345(3) . ?
F33 C24 1.325(3) . ?
F34 C24 1.345(3) . ?
F35 C25 1.341(7) . ?
F35A C25A 1.344(13) . ?
F36 C25 1.334(9) . ?
F36A C25A 1.329(14) . ?
F37 C26 1.309(9) . ?
F37A C26A 1.307(15) . ?
F38 C26 1.320(7) . ?
F38A C26A 1.301(14) . ?
F39 C26 1.313(8) . ?
F39A C26A 1.315(13) . ?
F40 C30 1.353(8) . ?
F40A C30A 1.362(12) . ?
F41 C30 1.346(8) . ?
F41A C30A 1.342(12) . ?
F42 C31 1.333(3) . ?
F43 C31 1.345(3) . ?
F44 C32 1.332(3) . ?
F45 C32 1.344(3) . ?
F46 C33 1.334(4) . ?
F46A C33A 1.355(16) . ?
F47 C33 1.358(6) . ?
F47A C33A 1.365(16) . ?
F48 C34 1.326(7) . ?
F48A C34A 1.336(15) . ?
F49 C34 1.344(5) . ?
F49A C34A 1.325(16) . ?
F50 C35 1.310(7) . ?
F50A C35A 1.362(13) . ?
F51 C35 1.330(6) . ?
F51A C35A 1.362(19) . ?
F52 C36 1.339(8) . ?
F52A C36A 1.292(19) . ?
F53 C36 1.325(5) . ?
F53A C36A 1.359(17) . ?
F54 C36 1.310(8) . ?
F54A C36A 1.320(13) . ?
F55 C40 1.357(3) . ?
F56 C40 1.337(3) . ?
F57 C41 1.347(6) . ?
F57A C41A 1.370(17) . ?
F58 C41 1.332(5) . ?
F58A C41A 1.388(16) . ?
F59 C42 1.342(7) . ?
F59A C42A 1.357(17) . ?
F60 C42 1.321(5) . ?
F60A C42A 1.351(16) . ?
F61 C43 1.349(5) . ?
F61A C43A 1.348(18) . ?
F62 C43 1.314(6) . ?
F62A C43A 1.328(13) . ?
F63 C44 1.350(6) . ?
F63A C44A 1.369(17) . ?
F64 C44 1.324(5) . ?
F64A C44A 1.336(13) . ?
F65 C45 1.345(4) . ?
F65A C45A 1.340(15) . ?
F66 C45 1.334(5) . ?
F66A C45A 1.343(13) . ?
F67 C46 1.324(8) . ?
F67A C46A 1.326(19) . ?
F68 C46 1.322(6) . ?
F68A C46A 1.330(17) . ?
F69 C46 1.316(6) . ?
F69A C46A 1.325(16) . ?
O115 C114 1.211(3) . ?
O215 C214 1.201(3) . ?
O315 C314 1.203(3) . ?
O415 C414 1.210(3) . ?
N101 C102 1.365(3) . ?
N101 C105 1.376(3) . ?
N113 C112 1.427(3) . ?
N113 C114 1.342(3) . ?
N201 C202 1.367(3) . ?
N201 C205 1.370(3) . ?
N213 C212 1.428(3) . ?
N213 C214 1.346(3) . ?
N301 C302 1.368(3) . ?
N301 C305 1.369(3) . ?
N313 C312 1.432(3) . ?
N313 C314 1.341(3) . ?
N401 C402 1.366(3) . ?
N401 C405 1.368(3) . ?
N413 C412 1.421(3) . ?
N413 C414 1.351(3) . ?
C10 C11 1.544(3) . ?
C10 C114 1.561(3) . ?
C11 C12 1.542(4) . ?
C12 C13 1.553(3) . ?
C13 C14 1.547(4) . ?
C14 C15 1.552(4) . ?
C15 C16 1.532(4) . ?
C20 C21 1.543(3) . ?
C20 C214 1.540(3) . ?
C21 C22 1.551(3) . ?
C22 C23 1.551(3) . ?
C23 C24 1.552(4) . ?
C24 C25 1.557(6) . ?
C24 C25A 1.520(13) . ?
C25 C26 1.536(9) . ?
C25A C26A 1.533(14) . ?
C30 C31 1.558(7) . ?
C30 C314 1.556(7) . ?
C30A C31 1.553(12) . ?
C30A C314 1.555(12) . ?
C31 C32 1.553(3) . ?
C32 C33 1.558(4) . ?
C32 C33A 1.530(16) . ?
C33 C34 1.553(6) . ?
C33A C34A 1.537(16) . ?
C34 C35 1.564(8) . ?
C34A C35A 1.49(3) . ?
C35 C36 1.552(8) . ?
C35A C36A 1.58(3) . ?
C40 C41 1.554(4) . ?
C40 C41A 1.538(17) . ?
C40 C414 1.542(3) . ?
C41 C42 1.570(7) . ?
C41A C42A 1.40(3) . ?
C42 C43 1.552(5) . ?
C42A C43A 1.530(16) . ?
C43 C44 1.547(5) . ?
C43A C44A 1.550(14) . ?
C44 C45 1.544(5) . ?
C44A C45A 1.527(14) . ?
C45 C46 1.540(6) . ?
C45A C46A 1.525(15) . ?
C102 C103 1.433(3) . ?
C102 C406 1.410(3) . ?
C103 C104 1.356(3) . ?
C104 C105 1.430(3) . ?
C105 C106 1.401(3) . ?
C106 C107 1.501(3) . ?
C106 C202 1.406(3) . ?
C107 C108 1.390(3) . ?
C107 C112 1.410(3) . ?
C108 C109 1.390(3) . ?
C109 C110 1.384(3) . ?
C110 C111 1.384(3) . ?
C111 C112 1.381(3) . ?
C202 C203 1.447(3) . ?
C203 C204 1.351(3) . ?
C204 C205 1.452(3) . ?
C205 C206 1.401(3) . ?
C206 C207 1.502(3) . ?
C206 C302 1.399(3) . ?
C207 C208 1.389(3) . ?
C207 C212 1.399(3) . ?
C208 C209 1.389(3) . ?
C209 C210 1.384(3) . ?
C210 C211 1.383(3) . ?
C211 C212 1.387(3) . ?
C302 C303 1.438(3) . ?
C303 C304 1.356(3) . ?
C304 C305 1.428(3) . ?
C305 C306 1.402(3) . ?
C306 C307 1.495(3) . ?
C306 C402 1.408(3) . ?
C307 C308 1.395(3) . ?
C307 C312 1.392(3) . ?
C308 C309 1.388(3) . ?
C309 C310 1.382(4) . ?
C310 C311 1.385(4) . ?
C311 C312 1.387(3) . ?
C402 C403 1.447(3) . ?
C403 C404 1.343(3) . ?
C404 C405 1.454(3) . ?
C405 C406 1.401(3) . ?
C406 C407 1.502(3) . ?
C407 C408 1.398(3) . ?
C407 C412 1.393(3) . ?
C408 C409 1.381(3) . ?
C409 C410 1.379(4) . ?
C410 C411 1.383(4) . ?
C411 C412 1.400(3) . ?
C501 C502 1.519(4) . ?
C502 C503 1.523(4) . ?
C503 C503 1.514(5) 2_677 ?
